data_7218977
loop_
_publ_author_name
'Peng, Yu-Xin'
'Wang, Na'
'Dai, Yuan'
'Hu, Bin'
'Ma, Bin Bin'
'Huang, Wei'

_publ_section_title
;
 Simultaneous enhancement of fluorescence and solubility by N-alkylation
 and functionalization of 2-(2-thienyl)imidazo[4,5-f][1,10]-phenanthroline
 with heterocyclic bridges
;
_journal_name_full 'RSC Adv.'
_journal_paper_doi 10.1039/C4RA12627K
_journal_year 2014
_chemical_formula_moiety 'C21 H15 Cl3 N4 S'
_chemical_formula_sum 'C21 H15 Cl3 N4 S'
_chemical_formula_weight 461.78
_chemical_name_systematic
; 
 ? 
;
_space_group_IT_number 2
_symmetry_cell_setting triclinic
_symmetry_space_group_name_Hall '-P 1'
_symmetry_space_group_name_H-M 'P -1'
_atom_sites_solution_hydrogens geom
_atom_sites_solution_primary direct
_atom_sites_solution_secondary difmap
_audit_creation_method SHELXL-97
_cell_angle_alpha 72.7980(10)
_cell_angle_beta 69.2840(10)
_cell_angle_gamma 67.7280(10)
_cell_formula_units_Z 2
_cell_length_a 9.1564(5)
_cell_length_b 10.8019(6)
_cell_length_c 12.5480(6)
_cell_measurement_reflns_used 3695
_cell_measurement_temperature 291(2)
_cell_measurement_theta_max 27.310
_cell_measurement_theta_min 2.460
_cell_volume 1055.33(10)
_computing_cell_refinement SMART
_computing_data_collection 'SMART (BRUKER 2000)'
_computing_data_reduction 'SAINT (BRUKER 2000)'
_computing_molecular_graphics SHELXTL
_computing_publication_material SHELXTL
_computing_structure_refinement SHELXTL
_computing_structure_solution 'SHELXTL (BRUKER 2000)'
_diffrn_ambient_temperature 291(2)
_diffrn_measured_fraction_theta_full 0.997
_diffrn_measured_fraction_theta_max 0.997
_diffrn_measurement_device_type 'BRUKER Smart Apex CCD area detector'
_diffrn_measurement_method '\f and \w scans'
_diffrn_radiation_monochromator graphite
_diffrn_radiation_source 'fine-focus sealed tube'
_diffrn_radiation_type MoK\a
_diffrn_radiation_wavelength 0.71073
_diffrn_reflns_av_R_equivalents 0.0123
_diffrn_reflns_av_sigmaI/netI 0.0176
_diffrn_reflns_limit_h_max 10
_diffrn_reflns_limit_h_min -6
_diffrn_reflns_limit_k_max 12
_diffrn_reflns_limit_k_min -12
_diffrn_reflns_limit_l_max 14
_diffrn_reflns_limit_l_min -11
_diffrn_reflns_number 5922
_diffrn_reflns_theta_full 24.99
_diffrn_reflns_theta_max 24.99
_diffrn_reflns_theta_min 1.77
_exptl_absorpt_coefficient_mu 0.549
_exptl_absorpt_correction_T_max 0.9472
_exptl_absorpt_correction_T_min 0.9371
_exptl_absorpt_correction_type multi-scan
_exptl_absorpt_process_details 'SADABS, BRUKER(2000)'
_exptl_crystal_colour colourless
_exptl_crystal_density_diffrn 1.453
_exptl_crystal_density_method 'not measured'
_exptl_crystal_description block
_exptl_crystal_F_000 472
_exptl_crystal_size_max 0.12
_exptl_crystal_size_mid 0.12
_exptl_crystal_size_min 0.10
_refine_diff_density_max 0.775
_refine_diff_density_min -0.804
_refine_diff_density_rms 0.056
_refine_ls_extinction_method none
_refine_ls_goodness_of_fit_ref 1.102
_refine_ls_hydrogen_treatment constr
_refine_ls_matrix_type full
_refine_ls_number_parameters 262
_refine_ls_number_reflns 3695
_refine_ls_number_restraints 0
_refine_ls_restrained_S_all 1.102
_refine_ls_R_factor_all 0.0679
_refine_ls_R_factor_gt 0.0575
_refine_ls_shift/su_max 0.000
_refine_ls_shift/su_mean 0.000
_refine_ls_structure_factor_coef Fsqd
_refine_ls_weighting_details 'calc w=1/[\s^2^(Fo^2^)+(0.0686P)^2^+0.7944P] where P=(Fo^2^+2Fc^2^)/3'
_refine_ls_weighting_scheme calc
_refine_ls_wR_factor_gt 0.1502
_refine_ls_wR_factor_ref 0.1568
_reflns_number_gt 3030
_reflns_number_total 3695
_reflns_threshold_expression >2sigma(I)
_cod_data_source_file c4ra12627k2.cif
_cod_data_source_block 3
_cod_depositor_comments
;
The following automatic conversions were performed:

'_symmetry_cell_setting' value 'Triclinic' changed to 'triclinic'
according to
/usr/data/users/saulius/crontab/automatic-downloads/rss-feeds/RSC/lib/dictionaries/cif_core.dic
dictionary named 'cif_core.dic' version 2.4.2 from 2011-04-26.

Automatic conversion script
Id: cif_fix_values 2935 2014-11-11 08:27:57Z andrius 
;
_cod_original_sg_symbol_H-M P-1
_cod_database_code 7218977

loop_
_symmetry_equiv_pos_as_xyz
'x, y, z'
'-x, -y, -z'

loop_
_atom_site_label
_atom_site_type_symbol
_atom_site_fract_x
_atom_site_fract_y
_atom_site_fract_z
_atom_site_U_iso_or_equiv
_atom_site_adp_type
_atom_site_occupancy
_atom_site_symmetry_multiplicity
_atom_site_calc_flag
_atom_site_refinement_flags
C1 C 0.7021(4) -0.0052(3) 0.6538(3) 0.0552(7) Uani 1 1 d .
H10 H 0.7902 -0.0580 0.6844 0.066 Uiso 1 1 calc R
C2 C 0.7299(4) 0.0897(3) 0.5537(3) 0.0543(7) Uani 1 1 d .
H9 H 0.8328 0.1020 0.5200 0.065 Uiso 1 1 calc R
C3 C 0.6032(3) 0.1656(3) 0.5048(3) 0.0491(6) Uani 1 1 d .
H8 H 0.6192 0.2301 0.4374 0.059 Uiso 1 1 calc R
C4 C 0.4488(3) 0.1449(3) 0.5576(2) 0.0408(6) Uani 1 1 d .
C5 C 0.3052(3) 0.2127(3) 0.5155(2) 0.0414(6) Uani 1 1 d .
C6 C 0.1567(3) 0.1910(3) 0.5760(2) 0.0460(6) Uani 1 1 d .
C7 C 0.1345(3) 0.0985(3) 0.6841(2) 0.0483(6) Uani 1 1 d .
C8 C -0.0163(4) 0.0769(4) 0.7488(3) 0.0624(8) Uani 1 1 d .
H3 H -0.1103 0.1263 0.7240 0.075 Uiso 1 1 calc R
C9 C -0.0229(5) -0.0174(4) 0.8484(3) 0.0758(10) Uani 1 1 d .
H2 H -0.1211 -0.0348 0.8927 0.091 Uiso 1 1 calc R
C10 C 0.1207(5) -0.0876(4) 0.8828(3) 0.0782(11) Uani 1 1 d .
H1 H 0.1149 -0.1531 0.9505 0.094 Uiso 1 1 calc R
C11 C 0.2726(3) 0.0252(3) 0.7267(2) 0.0474(6) Uani 1 1 d .
C12 C 0.4311(3) 0.0486(3) 0.6628(2) 0.0436(6) Uani 1 1 d .
C13 C 0.1176(3) 0.3330(3) 0.4216(2) 0.0484(6) Uani 1 1 d .
C14 C 0.0399(3) 0.4254(3) 0.3327(3) 0.0550(7) Uani 1 1 d .
C15 C 0.0579(4) 0.5472(3) 0.2658(3) 0.0667(9) Uani 1 1 d .
H15 H 0.1291 0.5872 0.2699 0.080 Uiso 1 1 calc R
C16 C -0.0437(5) 0.6054(4) 0.1900(4) 0.0847(12) Uani 1 1 d .
H16 H -0.0467 0.6879 0.1385 0.102 Uiso 1 1 calc R
C17 C -0.1344(5) 0.5293(5) 0.2004(4) 0.0985(15) Uani 1 1 d .
H17 H -0.2083 0.5530 0.1571 0.118 Uiso 1 1 calc R
C18 C 0.4036(3) 0.3432(3) 0.3120(2) 0.0480(6) Uani 1 1 d .
H18A H 0.3624 0.3663 0.2450 0.058 Uiso 1 1 calc R
H18B H 0.5013 0.2649 0.3018 0.058 Uiso 1 1 calc R
C19 C 0.4507(4) 0.4593(3) 0.3145(3) 0.0618(8) Uani 1 1 d .
H19 H 0.5338 0.4826 0.2519 0.074 Uiso 1 1 calc R
C20 C 0.3880(6) 0.5307(4) 0.3947(5) 0.0891(12) Uani 1 1 d .
H20A H 0.3045 0.5113 0.4591 0.107 Uiso 1 1 calc R
H20B H 0.4260 0.6018 0.3883 0.107 Uiso 1 1 calc R
C21 C 0.5253(5) 0.7837(4) -0.0150(3) 0.0720(10) Uani 1 1 d .
H21 H 0.4815 0.8577 -0.0737 0.086 Uiso 1 1 calc R
Cl1 Cl 0.4245(2) 0.66247(14) 0.02385(13) 0.1278(6) Uani 1 1 d .
Cl2 Cl 0.48982(17) 0.85043(12) 0.10630(9) 0.1008(4) Uani 1 1 d .
Cl3 Cl 0.73407(16) 0.71381(16) -0.07282(10) 0.1209(5) Uani 1 1 d .
N1 N 0.5583(3) -0.0260(2) 0.7091(2) 0.0498(6) Uani 1 1 d .
N2 N 0.2646(3) -0.0679(3) 0.8260(2) 0.0634(7) Uani 1 1 d .
N3 N 0.2803(3) 0.3043(2) 0.41489(18) 0.0432(5) Uani 1 1 d .
N4 N 0.0392(3) 0.2662(3) 0.5172(2) 0.0524(6) Uani 1 1 d .
S1 S -0.10155(13) 0.38332(14) 0.30165(9) 0.0929(4) Uani 1 1 d .

loop_
_atom_site_aniso_label
_atom_site_aniso_U_11
_atom_site_aniso_U_22
_atom_site_aniso_U_33
_atom_site_aniso_U_23
_atom_site_aniso_U_13
_atom_site_aniso_U_12
C1 0.0547(17) 0.0555(17) 0.0612(18) -0.0135(14) -0.0313(15) -0.0070(14)
C2 0.0436(15) 0.0619(18) 0.0610(18) -0.0133(15) -0.0194(13) -0.0142(13)
C3 0.0486(15) 0.0507(16) 0.0504(15) -0.0073(12) -0.0184(12) -0.0149(12)
C4 0.0431(14) 0.0406(13) 0.0414(13) -0.0129(11) -0.0146(11) -0.0090(11)
C5 0.0434(14) 0.0451(14) 0.0372(13) -0.0100(11) -0.0139(11) -0.0106(11)
C6 0.0438(14) 0.0549(16) 0.0415(14) -0.0111(12) -0.0142(11) -0.0135(12)
C7 0.0487(15) 0.0592(17) 0.0402(14) -0.0124(12) -0.0120(12) -0.0178(13)
C8 0.0561(18) 0.086(2) 0.0490(17) -0.0087(16) -0.0131(14) -0.0295(16)
C9 0.070(2) 0.101(3) 0.0557(19) 0.0009(19) -0.0097(17) -0.044(2)
C10 0.085(3) 0.089(3) 0.0495(19) 0.0099(18) -0.0127(18) -0.038(2)
C11 0.0547(16) 0.0515(16) 0.0375(14) -0.0114(12) -0.0131(12) -0.0152(13)
C12 0.0496(15) 0.0452(14) 0.0400(14) -0.0139(11) -0.0177(11) -0.0092(12)
C13 0.0421(14) 0.0580(17) 0.0445(15) -0.0120(13) -0.0159(12) -0.0090(12)
C14 0.0433(15) 0.070(2) 0.0459(15) -0.0098(14) -0.0161(12) -0.0081(13)
C15 0.067(2) 0.0595(19) 0.074(2) -0.0066(16) -0.0364(17) -0.0084(16)
C16 0.075(2) 0.083(3) 0.078(3) 0.014(2) -0.038(2) -0.011(2)
C17 0.072(2) 0.145(4) 0.074(3) 0.026(3) -0.045(2) -0.040(3)
C18 0.0448(15) 0.0550(16) 0.0402(14) -0.0067(12) -0.0126(11) -0.0118(12)
C19 0.0601(18) 0.0588(19) 0.069(2) 0.0063(16) -0.0276(16) -0.0249(15)
C20 0.095(3) 0.066(2) 0.130(4) -0.028(2) -0.051(3) -0.023(2)
C21 0.099(3) 0.0591(19) 0.0521(18) -0.0049(15) -0.0329(18) -0.0115(18)
Cl1 0.2102(17) 0.0904(8) 0.1111(10) 0.0251(7) -0.0808(11) -0.0753(10)
Cl2 0.1364(10) 0.0900(7) 0.0728(6) -0.0332(5) -0.0371(6) -0.0098(7)
Cl3 0.1038(9) 0.1522(12) 0.0759(7) -0.0398(7) -0.0376(6) 0.0194(8)
N1 0.0546(14) 0.0505(13) 0.0485(13) -0.0099(10) -0.0244(11) -0.0105(11)
N2 0.0691(17) 0.0694(17) 0.0456(14) 0.0018(12) -0.0165(12) -0.0235(14)
N3 0.0404(11) 0.0476(12) 0.0406(11) -0.0079(9) -0.0133(9) -0.0108(9)
N4 0.0421(12) 0.0693(16) 0.0453(13) -0.0087(11) -0.0163(10) -0.0141(11)
S1 0.0758(6) 0.1358(10) 0.0779(6) 0.0299(6) -0.0468(5) -0.0579(7)

loop_
_atom_type_symbol
_atom_type_description
_atom_type_scat_dispersion_real
_atom_type_scat_dispersion_imag
_atom_type_scat_source
C C 0.0033 0.0016 'International Tables Vol C Tables 4.2.6.8 and 6.1.1.4'
H H 0.0000 0.0000 'International Tables Vol C Tables 4.2.6.8 and 6.1.1.4'
N N 0.0061 0.0033 'International Tables Vol C Tables 4.2.6.8 and 6.1.1.4'
S S 0.1246 0.1234 'International Tables Vol C Tables 4.2.6.8 and 6.1.1.4'
Cl Cl 0.1484 0.1585 'International Tables Vol C Tables 4.2.6.8 and 6.1.1.4'

loop_
_geom_angle_atom_site_label_1
_geom_angle_atom_site_label_2
_geom_angle_atom_site_label_3
_geom_angle
N1 C1 C2 124.3(3)
N1 C1 H10 117.8
C2 C1 H10 117.8
C3 C2 C1 118.9(3)
C3 C2 H9 120.6
C1 C2 H9 120.6
C2 C3 C4 119.4(3)
C2 C3 H8 120.3
C4 C3 H8 120.3
C3 C4 C12 117.4(2)
C3 C4 C5 126.3(2)
C12 C4 C5 116.4(2)
C6 C5 N3 105.7(2)
C6 C5 C4 122.3(2)
N3 C5 C4 132.1(2)
C5 C6 N4 111.3(2)
C5 C6 C7 122.3(2)
N4 C6 C7 126.4(2)
C8 C7 C11 118.8(3)
C8 C7 C6 123.4(3)
C11 C7 C6 117.7(2)
C9 C8 C7 118.8(3)
C9 C8 H3 120.6
C7 C8 H3 120.6
C8 C9 C10 118.6(3)
C8 C9 H2 120.7
C10 C9 H2 120.7
N2 C10 C9 124.6(3)
N2 C10 H1 117.7
C9 C10 H1 117.7
N2 C11 C7 121.9(3)
N2 C11 C12 117.9(3)
C7 C11 C12 120.2(2)
N1 C12 C4 122.2(2)
N1 C12 C11 116.7(2)
C4 C12 C11 121.1(2)
N4 C13 N3 112.9(2)
N4 C13 C14 123.2(3)
N3 C13 C14 123.9(3)
C15 C14 C13 130.9(3)
C15 C14 S1 110.8(2)
C13 C14 S1 118.2(2)
C14 C15 C16 112.6(3)
C14 C15 H15 123.7
C16 C15 H15 123.7
C17 C16 C15 112.4(4)
C17 C16 H16 123.8
C15 C16 H16 123.8
C16 C17 S1 113.0(3)
C16 C17 H17 123.5
S1 C17 H17 123.5
N3 C18 C19 115.1(2)
N3 C18 H18A 108.5
C19 C18 H18A 108.5
N3 C18 H18B 108.5
C19 C18 H18B 108.5
H18A C18 H18B 107.5
C20 C19 C18 126.4(3)
C20 C19 H19 116.8
C18 C19 H19 116.8
C19 C20 H20A 120.0
C19 C20 H20B 120.0
H20A C20 H20B 120.0
Cl3 C21 Cl1 110.9(2)
Cl3 C21 Cl2 110.0(2)
Cl1 C21 Cl2 109.8(2)
Cl3 C21 H21 108.7
Cl1 C21 H21 108.7
Cl2 C21 H21 108.7
C1 N1 C12 117.8(2)
C10 N2 C11 117.2(3)
C13 N3 C5 105.9(2)
C13 N3 C18 125.2(2)
C5 N3 C18 127.9(2)
C13 N4 C6 104.3(2)
C17 S1 C14 91.15(19)

loop_
_geom_bond_atom_site_label_1
_geom_bond_atom_site_label_2
_geom_bond_distance
C1 N1 1.324(4)
C1 C2 1.379(4)
C1 H10 0.9300
C2 C3 1.371(4)
C2 H9 0.9300
C3 C4 1.406(4)
C3 H8 0.9300
C4 C12 1.420(4)
C4 C5 1.441(4)
C5 C6 1.374(4)
C5 N3 1.385(3)
C6 N4 1.380(3)
C6 C7 1.427(4)
C7 C8 1.400(4)
C7 C11 1.407(4)
C8 C9 1.358(5)
C8 H3 0.9300
C9 C10 1.394(5)
C9 H2 0.9300
C10 N2 1.323(5)
C10 H1 0.9300
C11 N2 1.349(4)
C11 C12 1.465(4)
C12 N1 1.354(3)
C13 N4 1.322(4)
C13 N3 1.378(3)
C13 C14 1.453(4)
C14 C15 1.370(5)
C14 S1 1.716(3)
C15 C16 1.413(5)
C15 H15 0.9300
C16 C17 1.327(6)
C16 H16 0.9300
C17 S1 1.708(4)
C17 H17 0.9300
C18 N3 1.458(3)
C18 C19 1.484(4)
C18 H18A 0.9700
C18 H18B 0.9700
C19 C20 1.286(5)
C19 H19 0.9300
C20 H20A 0.9300
C20 H20B 0.9300
C21 Cl3 1.732(4)
C21 Cl1 1.739(4)
C21 Cl2 1.750(3)
C21 H21 0.9800

loop_
_geom_torsion_atom_site_label_1
_geom_torsion_atom_site_label_2
_geom_torsion_atom_site_label_3
_geom_torsion_atom_site_label_4
_geom_torsion
N1 C1 C2 C3 -2.2(5)
C1 C2 C3 C4 0.0(4)
C2 C3 C4 C12 2.4(4)
C2 C3 C4 C5 -177.9(3)
C3 C4 C5 C6 -176.7(3)
C12 C4 C5 C6 3.0(4)
C3 C4 C5 N3 4.7(4)
C12 C4 C5 N3 -175.6(2)
N3 C5 C6 N4 -0.3(3)
C4 C5 C6 N4 -179.2(2)
N3 C5 C6 C7 178.2(2)
C4 C5 C6 C7 -0.7(4)
C5 C6 C7 C8 178.4(3)
N4 C6 C7 C8 -3.3(5)
C5 C6 C7 C11 -2.0(4)
N4 C6 C7 C11 176.3(3)
C11 C7 C8 C9 -2.2(5)
C6 C7 C8 C9 177.4(3)
C7 C8 C9 C10 0.8(6)
C8 C9 C10 N2 1.1(6)
C8 C7 C11 N2 2.0(4)
C6 C7 C11 N2 -177.6(3)
C8 C7 C11 C12 -178.1(3)
C6 C7 C11 C12 2.3(4)
C3 C4 C12 N1 -3.0(4)
C5 C4 C12 N1 177.3(2)
C3 C4 C12 C11 177.1(2)
C5 C4 C12 C11 -2.7(3)
N2 C11 C12 N1 0.0(4)
C7 C11 C12 N1 -179.9(2)
N2 C11 C12 C4 180.0(2)
C7 C11 C12 C4 0.1(4)
N4 C13 C14 C15 141.7(4)
N3 C13 C14 C15 -39.0(5)
N4 C13 C14 S1 -37.5(4)
N3 C13 C14 S1 141.7(2)
C13 C14 C15 C16 -179.2(3)
S1 C14 C15 C16 0.1(4)
C14 C15 C16 C17 0.1(5)
C15 C16 C17 S1 -0.3(6)
N3 C18 C19 C20 -3.6(5)
C2 C1 N1 C12 1.6(4)
C4 C12 N1 C1 1.0(4)
C11 C12 N1 C1 -179.0(2)
C9 C10 N2 C11 -1.3(6)
C7 C11 N2 C10 -0.2(5)
C12 C11 N2 C10 179.9(3)
N4 C13 N3 C5 -0.6(3)
C14 C13 N3 C5 -179.9(3)
N4 C13 N3 C18 168.7(2)
C14 C13 N3 C18 -10.6(4)
C6 C5 N3 C13 0.5(3)
C4 C5 N3 C13 179.3(3)
C6 C5 N3 C18 -168.3(2)
C4 C5 N3 C18 10.4(4)
C19 C18 N3 C13 104.5(3)
C19 C18 N3 C5 -88.7(3)
N3 C13 N4 C6 0.4(3)
C14 C13 N4 C6 179.7(3)
C5 C6 N4 C13 0.0(3)
C7 C6 N4 C13 -178.5(3)
C16 C17 S1 C14 0.2(4)
C15 C14 S1 C17 -0.2(3)
C13 C14 S1 C17 179.2(3)
